data_7120054
loop_
_publ_author_name
'Bennion, Jonathan C.'
'Siddiqi, Zohaib Raees'
'Matzger, Adam'

_publ_section_title
;
 A Melt Castable Energetic Cocrystal
;
_journal_name_full 'Chem. Commun.'
_journal_paper_doi 10.1039/C7CC02636F
_journal_year 2017
_chemical_formula_moiety 'C3 H3 N5 O4, C2 H4 N4 O'
_chemical_formula_sum 'C5 H7 N9 O5'
_chemical_formula_weight 273.20
_chemical_name_common DAF/ADNP
_chemical_name_systematic 3,4-Diaminofurazan/4-amino-3,5-dinitropyrazole
_space_group_crystal_system monoclinic
_space_group_IT_number 14
_space_group_name_Hall '-P 2yn'
_space_group_name_H-M_alt 'P 1 21/n 1'
_symmetry_space_group_name_Hall '-P 2yn'
_symmetry_space_group_name_H-M 'P 1 21/n 1'
_atom_sites_solution_hydrogens difmap
_atom_sites_solution_primary direct
_atom_sites_solution_secondary difmap
_audit_creation_method SHELXL-2014/6
_audit_update_record
;
2017-04-05 deposited with the CCDC.
2017-04-28 downloaded from the CCDC.
;
_cell_angle_alpha 90
_cell_angle_beta 110.897(8)
_cell_angle_gamma 90
_cell_formula_units_Z 4
_cell_length_a 8.6432(2)
_cell_length_b 13.5987(3)
_cell_length_c 9.3093(7)
_cell_measurement_reflns_used 7395
_cell_measurement_temperature 85(2)
_cell_measurement_theta_max 68.20
_cell_measurement_theta_min 3.30
_cell_volume 1022.21(10)
_computing_cell_refinement 'CrystalClear-SM Expert 2.0 r16'
_computing_data_collection 'CrystalClear-SM Expert 2.0 r16 (Rigaku, 2014)'
_computing_data_reduction 'CrystalClear-SM Expert 2.0 r16'
_computing_molecular_graphics 'Bruker SHELXTL'
_computing_publication_material 'Bruker SHELXTL'
_computing_structure_refinement 'SHELXL-2014/6 (Sheldrick, 2014)'
_computing_structure_solution 'SHELXT (Sheldrick, 2014)'
_diffrn_ambient_temperature 85(2)
_diffrn_detector_area_resol_mean 14.629
_diffrn_measured_fraction_theta_full 0.999
_diffrn_measured_fraction_theta_max 0.997
_diffrn_measurement_device_type 'Rigaku Saturn944+ CCD'
_diffrn_measurement_method \w
_diffrn_radiation_type CuK\a
_diffrn_radiation_wavelength 1.54178
_diffrn_reflns_av_R_equivalents 0.0607
_diffrn_reflns_av_unetI/netI 0.0406
_diffrn_reflns_Laue_measured_fraction_full 0.999
_diffrn_reflns_Laue_measured_fraction_max 0.997
_diffrn_reflns_limit_h_max 10
_diffrn_reflns_limit_h_min -9
_diffrn_reflns_limit_k_max 16
_diffrn_reflns_limit_k_min -16
_diffrn_reflns_limit_l_max 11
_diffrn_reflns_limit_l_min -11
_diffrn_reflns_number 15569
_diffrn_reflns_point_group_measured_fraction_full 0.999
_diffrn_reflns_point_group_measured_fraction_max 0.997
_diffrn_reflns_theta_full 67.679
_diffrn_reflns_theta_max 68.239
_diffrn_reflns_theta_min 6.002
_diffrn_source 'micro-focus rotating anode'
_exptl_absorpt_coefficient_mu 1.382
_exptl_absorpt_correction_T_max 0.812
_exptl_absorpt_correction_T_min 0.635
_exptl_absorpt_correction_type multi-scan
_exptl_absorpt_process_details
;
    Higashi, T. (1995). Program for Absorption Correction.
    Rigaku Corporation, Tokyo, Japan.
;
_exptl_crystal_colour yellow
_exptl_crystal_density_diffrn 1.775
_exptl_crystal_density_method 'not measured'
_exptl_crystal_description prism
_exptl_crystal_F_000 560
_exptl_crystal_size_max 0.160
_exptl_crystal_size_mid 0.150
_exptl_crystal_size_min 0.150
_refine_diff_density_max 0.298
_refine_diff_density_min -0.242
_refine_diff_density_rms 0.060
_refine_ls_extinction_coef 0.0102(12)
_refine_ls_extinction_expression Fc^*^=kFc[1+0.001xFc^2^\l^3^/sin(2\q)]^-1/4^
_refine_ls_extinction_method SHELXL
_refine_ls_goodness_of_fit_ref 1.026
_refine_ls_hydrogen_treatment refall
_refine_ls_matrix_type full
_refine_ls_number_parameters 201
_refine_ls_number_reflns 1878
_refine_ls_number_restraints 0
_refine_ls_restrained_S_all 1.026
_refine_ls_R_factor_all 0.0338
_refine_ls_R_factor_gt 0.0329
_refine_ls_shift/su_max 0.000
_refine_ls_shift/su_mean 0.000
_refine_ls_structure_factor_coef Fsqd
_refine_ls_weighting_details 'w=1/[\s^2^(Fo^2^)+(0.0504P)^2^+0.3479P] where P=(Fo^2^+2Fc^2^)/3'
_refine_ls_weighting_scheme calc
_refine_ls_wR_factor_gt 0.0844
_refine_ls_wR_factor_ref 0.0852
_reflns_Friedel_coverage 0.000
_reflns_number_gt 1808
_reflns_number_total 1878
_reflns_threshold_expression 'I > 2\s(I)'
_cod_data_source_file c7cc02636f2.cif
_cod_data_source_block zs1108b
_cod_database_code 7120054
_shelx_space_group_comment
; 
The symmetry employed for this shelxl refinement is uniquely defined 
by the following loop, which should always be used as a source of 
symmetry information in preference to the above space-group names. 
They are only intended as comments. 
;
_shelx_estimated_absorpt_t_min 0.809
_shelx_estimated_absorpt_t_max 0.820
_shelxl_version_number 2014/6

loop_
_space_group_symop_operation_xyz
'x, y, z'
'-x+1/2, y+1/2, -z+1/2'
'-x, -y, -z'
'x-1/2, -y-1/2, z-1/2'

loop_
_atom_site_label
_atom_site_type_symbol
_atom_site_fract_x
_atom_site_fract_y
_atom_site_fract_z
_atom_site_U_iso_or_equiv
_atom_site_adp_type
_atom_site_occupancy
_atom_site_site_symmetry_order
_atom_site_calc_flag
O1 O 0.71309(11) 0.15021(6) 0.37950(10) 0.0186(2) Uani 1 1 d
O2 O -0.02864(11) 0.47045(7) 0.14917(11) 0.0260(3) Uani 1 1 d
O3 O 0.01017(11) 0.31410(7) 0.12347(11) 0.0256(3) Uani 1 1 d
O4 O 0.75878(11) 0.49431(6) 0.40883(10) 0.0208(2) Uani 1 1 d
O5 O 0.60511(11) 0.62575(6) 0.38040(10) 0.0194(2) Uani 1 1 d
N1 N 1.14200(14) 0.12915(9) 0.54714(13) 0.0200(3) Uani 1 1 d
N2 N 1.01137(15) 0.33572(9) 0.47373(14) 0.0235(3) Uani 1 1 d
H2B H 0.961(2) 0.3899(14) 0.4679(18) 0.024(4) Uiso 1 1 d
H2A H 1.120(3) 0.3322(14) 0.542(2) 0.040(5) Uiso 1 1 d
N3 N 0.85725(13) 0.09269(7) 0.43686(11) 0.0173(3) Uani 1 1 d
N4 N 0.75643(13) 0.24990(7) 0.38974(12) 0.0184(3) Uani 1 1 d
N5 N 0.24891(15) 0.59710(8) 0.26395(12) 0.0198(3) Uani 1 1 d
H5B H 0.313(2) 0.6507(12) 0.2897(18) 0.023(4) Uiso 1 1 d
H5A H 0.143(2) 0.6063(13) 0.2274(19) 0.028(4) Uiso 1 1 d
N6 N 0.06127(13) 0.39740(8) 0.16390(12) 0.0189(3) Uani 1 1 d
N7 N 0.33973(13) 0.33821(7) 0.25813(11) 0.0162(3) Uani 1 1 d
N8 N 0.48796(13) 0.37819(7) 0.31339(11) 0.0154(2) Uani 1 1 d
H8 H 0.581(2) 0.3394(14) 0.340(2) 0.033(4) Uiso 1 1 d
N9 N 0.62289(13) 0.53560(7) 0.37309(11) 0.0159(2) Uani 1 1 d
C1 C 0.98107(16) 0.15416(9) 0.47893(13) 0.0157(3) Uani 1 1 d
C2 C 0.91766(15) 0.25339(9) 0.44906(13) 0.0163(3) Uani 1 1 d
C3 C 0.31329(16) 0.50700(8) 0.27023(13) 0.0161(3) Uani 1 1 d
C4 C 0.23464(15) 0.41426(9) 0.23145(13) 0.0159(3) Uani 1 1 d
C5 C 0.47958(15) 0.47780(9) 0.32136(13) 0.0151(3) Uani 1 1 d
H1B H 1.215(2) 0.1696(13) 0.5496(19) 0.030(4) Uiso 1 1 d
H1A H 1.168(2) 0.0692(14) 0.5569(18) 0.028(4) Uiso 1 1 d

loop_
_atom_site_aniso_label
_atom_site_aniso_U_11
_atom_site_aniso_U_22
_atom_site_aniso_U_33
_atom_site_aniso_U_23
_atom_site_aniso_U_13
_atom_site_aniso_U_12
O1 0.0129(5) 0.0125(4) 0.0273(5) 0.0006(3) 0.0032(4) 0.0010(3)
O2 0.0151(5) 0.0196(5) 0.0414(6) 0.0021(4) 0.0077(4) 0.0040(4)
O3 0.0170(5) 0.0183(5) 0.0390(5) -0.0041(4) 0.0071(4) -0.0038(4)
O4 0.0133(5) 0.0191(5) 0.0280(5) 0.0002(3) 0.0052(4) 0.0008(3)
O5 0.0221(5) 0.0120(4) 0.0241(5) -0.0018(3) 0.0083(4) -0.0018(3)
N1 0.0132(6) 0.0159(6) 0.0295(6) 0.0001(4) 0.0059(4) 0.0017(5)
N2 0.0160(6) 0.0146(5) 0.0360(6) 0.0005(4) 0.0046(5) -0.0007(4)
N3 0.0131(5) 0.0148(5) 0.0226(5) -0.0003(4) 0.0045(4) 0.0030(4)
N4 0.0160(6) 0.0135(5) 0.0238(5) 0.0008(4) 0.0046(4) -0.0004(4)
N5 0.0174(6) 0.0153(5) 0.0268(6) 0.0004(4) 0.0081(5) 0.0016(4)
N6 0.0144(6) 0.0168(5) 0.0254(5) 0.0006(4) 0.0070(4) -0.0001(4)
N7 0.0133(5) 0.0163(5) 0.0185(5) -0.0005(4) 0.0053(4) -0.0009(4)
N8 0.0121(5) 0.0152(5) 0.0181(5) -0.0003(4) 0.0044(4) -0.0003(4)
N9 0.0157(5) 0.0150(5) 0.0169(5) -0.0001(4) 0.0057(4) -0.0010(4)
C1 0.0157(6) 0.0167(6) 0.0154(5) -0.0003(4) 0.0063(5) 0.0015(5)
C2 0.0147(6) 0.0162(6) 0.0178(6) 0.0001(4) 0.0055(5) -0.0003(5)
C3 0.0172(6) 0.0160(6) 0.0162(5) 0.0002(4) 0.0073(5) 0.0000(5)
C4 0.0120(6) 0.0163(6) 0.0194(6) 0.0002(4) 0.0053(5) 0.0000(4)
C5 0.0142(6) 0.0135(6) 0.0178(6) -0.0009(4) 0.0057(5) -0.0015(5)

loop_
_atom_type_symbol
_atom_type_description
_atom_type_scat_dispersion_real
_atom_type_scat_dispersion_imag
_atom_type_scat_source
C C 0.0181 0.0091 'International Tables Vol C Tables 4.2.6.8 and 6.1.1.4'
H H 0.0000 0.0000 'International Tables Vol C Tables 4.2.6.8 and 6.1.1.4'
N N 0.0311 0.0180 'International Tables Vol C Tables 4.2.6.8 and 6.1.1.4'
O O 0.0492 0.0322 'International Tables Vol C Tables 4.2.6.8 and 6.1.1.4'

loop_
_geom_angle_atom_site_label_1
_geom_angle_atom_site_label_2
_geom_angle_atom_site_label_3
_geom_angle
N4 O1 N3 109.48(8)
C1 N1 H1B 119.4(12)
C1 N1 H1A 118.8(12)
H1B N1 H1A 118.1(18)
C2 N2 H2B 116.3(12)
C2 N2 H2A 118.2(12)
H2B N2 H2A 117.5(17)
C1 N3 O1 106.20(9)
C2 N4 O1 106.48(10)
C3 N5 H5B 121.6(11)
C3 N5 H5A 121.0(12)
H5B N5 H5A 117.2(16)
O3 N6 O2 124.36(11)
O3 N6 C4 119.51(10)
O2 N6 C4 116.13(10)
N8 N7 C4 104.75(10)
N7 N8 C5 111.68(10)
N7 N8 H8 120.3(12)
C5 N8 H8 128.0(12)
O4 N9 O5 123.98(10)
O4 N9 C5 118.49(10)
O5 N9 C5 117.53(10)
N3 C1 N1 125.27(11)
N3 C1 C2 109.06(11)
N1 C1 C2 125.58(12)
N4 C2 N2 125.93(12)
N4 C2 C1 108.79(11)
N2 C2 C1 125.24(12)
N5 C3 C5 129.39(12)
N5 C3 C4 130.50(12)
C5 C3 C4 100.09(10)
N7 C4 C3 114.07(11)
N7 C4 N6 119.69(11)
C3 C4 N6 126.19(11)
N8 C5 N9 121.36(11)
N8 C5 C3 109.39(10)
N9 C5 C3 129.25(11)

loop_
_geom_bond_atom_site_label_1
_geom_bond_atom_site_label_2
_geom_bond_distance
O1 N4 1.4006(13)
O1 N3 1.4053(13)
O2 N6 1.2383(15)
O3 N6 1.2253(14)
O4 N9 1.2355(14)
O5 N9 1.2404(14)
N1 C1 1.3504(17)
N1 H1B 0.83(2)
N1 H1A 0.841(19)
N2 C2 1.3526(17)
N2 H2B 0.849(19)
N2 H2A 0.93(2)
N3 C1 1.3032(17)
N4 C2 1.3039(17)
N5 C3 1.3384(16)
N5 H5B 0.897(18)
N5 H5A 0.862(19)
N6 C4 1.4217(16)
N7 N8 1.3159(15)
N7 C4 1.3399(16)
N8 C5 1.3600(16)
N8 H8 0.92(2)
N9 C5 1.3995(16)
C1 C2 1.4456(17)
C3 C5 1.4007(17)
C3 C4 1.4169(16)

loop_
_geom_hbond_atom_site_label_D
_geom_hbond_atom_site_label_H
_geom_hbond_atom_site_label_A
_geom_hbond_distance_DH
_geom_hbond_distance_HA
_geom_hbond_distance_DA
_geom_hbond_angle_DHA
_geom_hbond_site_symmetry_A
N2 H2B O4 0.849(19) 2.164(19) 2.9735(15) 159.5(16) .
N2 H2A O5 0.93(2) 2.29(2) 3.1457(15) 152.1(16) 3_766
N5 H5B O3 0.897(18) 2.653(18) 3.5476(15) 175.8(14) 2
N5 H5B O5 0.897(18) 2.381(18) 2.9025(16) 117.2(13) .
N5 H5A O2 0.862(19) 2.320(18) 2.8345(15) 118.6(14) .
N8 H8 N4 0.92(2) 1.87(2) 2.7851(15) 174.5(18) .
N1 H1B O3 0.83(2) 2.41(2) 3.1006(15) 141.9(16) 4_766
N1 H1A O2 0.841(19) 2.513(18) 2.9853(15) 116.5(14) 4_766
N1 H1A N3 0.841(19) 2.215(19) 3.0204(16) 160.4(16) 3_756

loop_
_geom_torsion_atom_site_label_1
_geom_torsion_atom_site_label_2
_geom_torsion_atom_site_label_3
_geom_torsion_atom_site_label_4
_geom_torsion
N4 O1 N3 C1 -0.23(11)
N3 O1 N4 C2 0.32(12)
C4 N7 N8 C5 -0.46(12)
O1 N3 C1 N1 176.75(11)
O1 N3 C1 C2 0.06(12)
O1 N4 C2 N2 177.49(11)
O1 N4 C2 C1 -0.28(13)
N3 C1 C2 N4 0.15(13)
N1 C1 C2 N4 -176.54(11)
N3 C1 C2 N2 -177.64(11)
N1 C1 C2 N2 5.68(19)
N8 N7 C4 C3 -0.37(13)
N8 N7 C4 N6 177.21(10)
N5 C3 C4 N7 -177.60(12)
C5 C3 C4 N7 0.98(13)
N5 C3 C4 N6 5.0(2)
C5 C3 C4 N6 -176.41(11)
O3 N6 C4 N7 -3.76(17)
O2 N6 C4 N7 176.77(10)
O3 N6 C4 C3 173.49(11)
O2 N6 C4 C3 -5.97(17)
N7 N8 C5 N9 -178.32(10)
N7 N8 C5 C3 1.13(13)
O4 N9 C5 N8 1.50(16)
O5 N9 C5 N8 -178.39(10)
O4 N9 C5 C3 -177.83(11)
O5 N9 C5 C3 2.29(17)
N5 C3 C5 N8 177.40(12)
C4 C3 C5 N8 -1.20(12)
N5 C3 C5 N9 -3.2(2)
C4 C3 C5 N9 178.19(11)
